data_1559818
loop_
_publ_author_name
'Friedrich, Alexander'
'Pahl, J\"urgen'
'Eyselein, Jonathan'
'Langer, Jens'
'van Eikema Hommes, Nico'
'G\"orling, Andreas'
'Harder, Sjoerd'

_publ_section_title
;
 Magnesium-halobenzene bonding: mapping the halogen sigma-hole with a
 Lewis-acidic complex.
;
_journal_issue 7
_journal_name_full 'Chemical science'
_journal_page_first 2410
_journal_page_last 2418
_journal_paper_doi 10.1039/d0sc06321e
_journal_volume 12
_journal_year 2020
_chemical_formula_moiety 'C41 H58 Br Mg N2, B C24 F20'
_chemical_formula_sum 'C65 H58 B Br F20 Mg N2'
_chemical_formula_weight 1362.16
_space_group_crystal_system monoclinic
_space_group_IT_number 14
_space_group_name_Hall '-P 2ybc'
_space_group_name_H-M_alt 'P 1 21/c 1'
_atom_sites_solution_hydrogens geom
_audit_creation_date 2020-10-30
_audit_creation_method
;
Olex2 1.3
(compiled 2020.07.31 svn.rc2a77460 for OlexSys, GUI svn.r6145)
;
_audit_update_record
;
2020-11-06 deposited with the CCDC.	2020-12-16 downloaded from the CCDC.
;
_cell_angle_alpha 90
_cell_angle_beta 102.9937(14)
_cell_angle_gamma 90
_cell_formula_units_Z 4
_cell_length_a 18.6127(3)
_cell_length_b 17.9643(2)
_cell_length_c 18.7424(3)
_cell_measurement_reflns_used 14433
_cell_measurement_temperature 100.0(3)
_cell_measurement_theta_max 73.2500
_cell_measurement_theta_min 3.4400
_cell_volume 6106.32(16)
_computing_cell_refinement 'CrysAlisPro 1.171.40.67a (Rigaku OD, 2019)'
_computing_data_collection 'CrysAlisPro 1.171.40.67a (Rigaku OD, 2019)'
_computing_data_reduction 'CrysAlisPro 1.171.40.67a (Rigaku OD, 2019)'
_computing_molecular_graphics 'Olex2 1.3 (Dolomanov et al., 2009)'
_computing_publication_material 'Olex2 1.3 (Dolomanov et al., 2009)'
_computing_structure_refinement 'SHELXL 2016/6 (Sheldrick, 2015)'
_diffrn_ambient_environment N~2~
_diffrn_ambient_temperature 100.0(3)
_diffrn_detector 'CCD plate'
_diffrn_detector_area_resol_mean 5.2903
_diffrn_detector_type AtlasS2
_diffrn_measured_fraction_theta_full 0.990
_diffrn_measured_fraction_theta_max 0.957
_diffrn_measurement_details
;
List of Runs (angles in degrees, time in seconds):

  # Type    Start    End  Width  t~exp~   \w     \q     \k     \f   Frames
#--------------------------------------------------------------------------
  1  \w    -59.00  31.00   1.00    1.00    --  -41.69  38.00 -30.00   90
  2  \w    -59.00  30.00   1.00    1.00    --  -41.69  38.00-150.00   89
  3  \w     39.00 129.00   1.00    5.00    --  105.04 -30.00 -30.00   90
  4  \w    146.00 172.00   1.00    5.00    --  105.04  15.00  60.00   26
  5  \w     74.00 177.00   1.00    5.00    --  105.04  77.00 120.00  103
  6  \w     66.00 143.00   1.00    5.00    --  105.04  15.00  60.00   77
  7  \w     34.00 129.00   1.00    5.00    --  105.04 -45.00 120.00   95
;
_diffrn_measurement_device 'four-circle diffractometer'
_diffrn_measurement_device_type 'SuperNova, Dual, Cu at home/near, AtlasS2'
_diffrn_measurement_method '\w scans'
_diffrn_orient_matrix_type 'CrysAlisPro convention (1999,Acta A55,543-557)'
_diffrn_orient_matrix_UB_11 0.0207596000
_diffrn_orient_matrix_UB_12 0.0619902000
_diffrn_orient_matrix_UB_13 0.0577645000
_diffrn_orient_matrix_UB_21 0.0794281000
_diffrn_orient_matrix_UB_22 0.0000916000
_diffrn_orient_matrix_UB_23 -0.0115206000
_diffrn_orient_matrix_UB_31 -0.0220183000
_diffrn_orient_matrix_UB_32 0.0591124000
_diffrn_orient_matrix_UB_33 -0.0604596000
_diffrn_radiation_monochromator mirror
_diffrn_radiation_probe x-ray
_diffrn_radiation_type 'Cu K\a'
_diffrn_radiation_wavelength 1.54184
_diffrn_reflns_av_R_equivalents 0.0176
_diffrn_reflns_av_unetI/netI 0.0229
_diffrn_reflns_Laue_measured_fraction_full 0.990
_diffrn_reflns_Laue_measured_fraction_max 0.957
_diffrn_reflns_limit_h_max 22
_diffrn_reflns_limit_h_min -22
_diffrn_reflns_limit_k_max 21
_diffrn_reflns_limit_k_min -20
_diffrn_reflns_limit_l_max 22
_diffrn_reflns_limit_l_min -22
_diffrn_reflns_number 21763
_diffrn_reflns_point_group_measured_fraction_full 0.990
_diffrn_reflns_point_group_measured_fraction_max 0.957
_diffrn_reflns_theta_full 67.684
_diffrn_reflns_theta_max 73.194
_diffrn_reflns_theta_min 3.451
_diffrn_source 'micro-focus sealed X-ray tube'
_diffrn_source_type 'SuperNova (Cu) X-ray Source'
_exptl_absorpt_coefficient_mu 1.942
_exptl_absorpt_correction_T_max 1.000
_exptl_absorpt_correction_T_min 0.624
_exptl_absorpt_correction_type gaussian
_exptl_absorpt_process_details
;
CrysAlisPro 1.171.40.67a (Rigaku Oxford Diffraction, 2019)
Numerical absorption correction based on gaussian integration over
			a multifaceted crystal model
Empirical absorption correction using spherical harmonics,
 implemented in SCALE3 ABSPACK scaling algorithm.
;
_exptl_crystal_colour 'clear colourless'
_exptl_crystal_colour_lustre clear
_exptl_crystal_colour_primary colourless
_exptl_crystal_density_diffrn 1.482
_exptl_crystal_description block
_exptl_crystal_F_000 2776
_exptl_crystal_size_max 0.339
_exptl_crystal_size_mid 0.26
_exptl_crystal_size_min 0.16
_refine_diff_density_max 0.465
_refine_diff_density_min -0.611
_refine_diff_density_rms 0.047
_refine_ls_extinction_method none
_refine_ls_goodness_of_fit_ref 1.026
_refine_ls_hydrogen_treatment constr
_refine_ls_matrix_type full
_refine_ls_number_parameters 825
_refine_ls_number_reflns 11715
_refine_ls_number_restraints 0
_refine_ls_restrained_S_all 1.026
_refine_ls_R_factor_all 0.0321
_refine_ls_R_factor_gt 0.0298
_refine_ls_shift/su_max 0.002
_refine_ls_shift/su_mean 0.000
_refine_ls_structure_factor_coef Fsqd
_refine_ls_weighting_details 'w=1/[\s^2^(Fo^2^)+(0.0352P)^2^+3.0214P] where P=(Fo^2^+2Fc^2^)/3'
_refine_ls_weighting_scheme calc
_refine_ls_wR_factor_gt 0.0735
_refine_ls_wR_factor_ref 0.0751
_reflns_Friedel_coverage 0.000
_reflns_number_gt 10944
_reflns_number_total 11715
_reflns_threshold_expression 'I > 2\s(I)'
_cod_data_source_file d0sc06321e2.cif
_cod_data_source_block hasj180510a
_cod_depositor_comments
;Adding full bibliography for 1559817--1559822.cif.

 Adding full bibliography for 1559817--1559822.cif.
;
_cod_original_cell_volume 6106.31(15)
_cod_database_code 1559818
_shelx_shelxl_version_number 2016/6
_chemical_oxdiff_formula C65H58BBrF20MgN2
_shelx_space_group_comment
;
The symmetry employed for this shelxl refinement is uniquely defined
by the following loop, which should always be used as a source of
symmetry information in preference to the above space-group names.
They are only intended as comments.
;
_reflns_odcompleteness_completeness 99.01
_reflns_odcompleteness_iscentric 1
_reflns_odcompleteness_theta 66.49
_olex2_refinement_description
;
1. Fixed Uiso
 At 1.2 times of:
  All C(H) groups
 At 1.5 times of:
  All C(H,H,H) groups
2.a Ternary CH refined with riding coordinates:
 C18(H18), C21(H21), C30(H30), C33(H33)
2.b Aromatic/amide H refined with riding coordinates:
 C6(H6), C14(H14), C15(H15), C16(H16), C26(H26), C27(H27), C28(H28), C37(H37),
 C38(H38), C39(H39), C40(H40), C41(H41)
2.c Idealised Me refined as rotating group:
 C2(H2a,H2b,H2c), C3(H3a,H3b,H3c), C4(H4a,H4b,H4c), C9(H9a,H9b,H9c), C10(H10a,
 H10b,H10c), C11(H11a,H11b,H11c), C19(H19a,H19b,H19c), C20(H20a,H20b,H20c),
 C22(H22a,H22b,H22c), C23(H23a,H23b,H23c), C31(H31a,H31b,H31c), C32(H32a,H32b,
 H32c), C34(H34a,H34b,H34c), C35(H35a,H35b,H35c)
;
_olex2_date_sample_data_collection 2018-05-10
_olex2_submission_special_instructions 'No special instructions were received'
_oxdiff_exptl_absorpt_empirical_details
;
Empirical correction (ABSPACK) includes:
- Absorption correction using spherical harmonics
- Frame scaling
;
_oxdiff_exptl_absorpt_empirical_full_max 1.249
_oxdiff_exptl_absorpt_empirical_full_min 0.895

loop_
_space_group_symop_operation_xyz
'x, y, z'
'-x, y+1/2, -z+1/2'
'-x, -y, -z'
'x, -y-1/2, z-1/2'

loop_
_atom_site_label
_atom_site_type_symbol
_atom_site_fract_x
_atom_site_fract_y
_atom_site_fract_z
_atom_site_U_iso_or_equiv
_atom_site_adp_type
_atom_site_occupancy
_atom_site_site_symmetry_order
_atom_site_calc_flag
_atom_site_refinement_flags_posn
_atom_site_refinement_flags_adp
_atom_site_refinement_flags_occupancy
_atom_site_disorder_assembly
_atom_site_disorder_group
Br1 Br 0.80253(2) 0.40069(2) 0.68717(2) 0.02472(5) Uani 1 1 d . . . . .
Mg1 Mg 0.73780(3) 0.51823(3) 0.71651(3) 0.02587(12) Uani 1 1 d . . . . .
N1 N 0.71014(7) 0.59456(7) 0.64062(6) 0.0177(2) Uani 1 1 d . . . . .
N2 N 0.66997(6) 0.54482(6) 0.77843(6) 0.0157(2) Uani 1 1 d . . . . .
C1 C 0.63803(9) 0.71114(8) 0.58770(8) 0.0241(3) Uani 1 1 d . . . . .
C2 C 0.67572(11) 0.71145(9) 0.52266(9) 0.0321(4) Uani 1 1 d . . . . .
H2A H 0.728256 0.712400 0.540569 0.048 Uiso 1 1 calc R U . . .
H2B H 0.660469 0.754705 0.493038 0.048 Uiso 1 1 calc R U . . .
H2C H 0.661964 0.667454 0.493746 0.048 Uiso 1 1 calc R U . . .
C3 C 0.65858(12) 0.78546(9) 0.62864(10) 0.0343(4) Uani 1 1 d . . . . .
H3A H 0.633174 0.789386 0.667742 0.051 Uiso 1 1 calc R U . . .
H3B H 0.644524 0.826151 0.595217 0.051 Uiso 1 1 calc R U . . .
H3C H 0.710828 0.787026 0.648409 0.051 Uiso 1 1 calc R U . . .
C4 C 0.55428(10) 0.70905(11) 0.55555(10) 0.0359(4) Uani 1 1 d . . . . .
H4A H 0.541045 0.661894 0.532187 0.054 Uiso 1 1 calc R U . . .
H4B H 0.540981 0.748268 0.520247 0.054 Uiso 1 1 calc R U . . .
H4C H 0.528622 0.715699 0.594160 0.054 Uiso 1 1 calc R U . . .
C5 C 0.66005(8) 0.64663(8) 0.64376(7) 0.0179(3) Uani 1 1 d . . . . .
C6 C 0.62320(8) 0.64879(8) 0.70187(8) 0.0194(3) Uani 1 1 d . . . . .
H6 H 0.589774 0.687870 0.697960 0.023 Uiso 1 1 calc R U . . .
C7 C 0.62616(7) 0.60440(8) 0.76464(8) 0.0165(3) Uani 1 1 d . . . . .
C8 C 0.57245(8) 0.63002(8) 0.81266(8) 0.0201(3) Uani 1 1 d . . . . .
C9 C 0.58249(11) 0.71394(9) 0.82853(9) 0.0329(4) Uani 1 1 d . . . . .
H9A H 0.633154 0.723955 0.851175 0.049 Uiso 1 1 calc R U . . .
H9B H 0.551792 0.728959 0.860842 0.049 Uiso 1 1 calc R U . . .
H9C H 0.568797 0.741230 0.783478 0.049 Uiso 1 1 calc R U . . .
C10 C 0.49374(9) 0.61485(12) 0.76846(10) 0.0359(4) Uani 1 1 d . . . . .
H10A H 0.485197 0.642191 0.723325 0.054 Uiso 1 1 calc R U . . .
H10B H 0.458946 0.630311 0.796338 0.054 Uiso 1 1 calc R U . . .
H10C H 0.487894 0.562589 0.758102 0.054 Uiso 1 1 calc R U . . .
C11 C 0.58117(8) 0.59253(9) 0.88775(8) 0.0229(3) Uani 1 1 d . . . . .
H11A H 0.571699 0.540165 0.881160 0.034 Uiso 1 1 calc R U . . .
H11B H 0.546774 0.613979 0.913130 0.034 Uiso 1 1 calc R U . . .
H11C H 0.630499 0.600022 0.915905 0.034 Uiso 1 1 calc R U . . .
C12 C 0.74767(8) 0.57889(8) 0.58307(8) 0.0177(3) Uani 1 1 d . . . . .
C13 C 0.71314(8) 0.53204(8) 0.52497(8) 0.0192(3) Uani 1 1 d . . . . .
C14 C 0.75479(9) 0.50770(9) 0.47639(8) 0.0249(3) Uani 1 1 d . . . . .
H14 H 0.733143 0.476835 0.437668 0.030 Uiso 1 1 calc R U . . .
C15 C 0.82795(9) 0.52859(10) 0.48461(9) 0.0294(3) Uani 1 1 d . . . . .
H15 H 0.854756 0.511688 0.451524 0.035 Uiso 1 1 calc R U . . .
C16 C 0.86110(9) 0.57435(10) 0.54170(9) 0.0269(3) Uani 1 1 d . . . . .
H16 H 0.910111 0.588215 0.546599 0.032 Uiso 1 1 calc R U . . .
C17 C 0.82198(8) 0.60010(8) 0.59219(8) 0.0210(3) Uani 1 1 d . . . . .
C18 C 0.63293(8) 0.50854(8) 0.51590(8) 0.0212(3) Uani 1 1 d . . . . .
H18 H 0.607653 0.548045 0.536750 0.025 Uiso 1 1 calc R U . . .
C19 C 0.59238(9) 0.49855(11) 0.43575(9) 0.0332(4) Uani 1 1 d . . . . .
H19A H 0.597730 0.542826 0.408736 0.050 Uiso 1 1 calc R U . . .
H19B H 0.541021 0.489585 0.433233 0.050 Uiso 1 1 calc R U . . .
H19C H 0.612980 0.456984 0.415077 0.050 Uiso 1 1 calc R U . . .
C20 C 0.62662(9) 0.43696(10) 0.55839(10) 0.0312(4) Uani 1 1 d . . . . .
H20A H 0.656268 0.398763 0.543550 0.047 Uiso 1 1 calc R U . . .
H20B H 0.576082 0.421128 0.548366 0.047 Uiso 1 1 calc R U . . .
H20C H 0.643567 0.446094 0.609903 0.047 Uiso 1 1 calc R U . . .
C21 C 0.86100(9) 0.64819(9) 0.65602(9) 0.0265(3) Uani 1 1 d . . . . .
H21 H 0.824587 0.663615 0.683587 0.032 Uiso 1 1 calc R U . . .
C22 C 0.89521(14) 0.71830(12) 0.63140(12) 0.0515(6) Uani 1 1 d . . . . .
H22A H 0.931026 0.704425 0.604102 0.077 Uiso 1 1 calc R U . . .
H22B H 0.918786 0.746686 0.673585 0.077 Uiso 1 1 calc R U . . .
H22C H 0.857318 0.747809 0.601062 0.077 Uiso 1 1 calc R U . . .
C23 C 0.92092(9) 0.60279(11) 0.70742(9) 0.0341(4) Uani 1 1 d . . . . .
H23A H 0.899517 0.558435 0.722322 0.051 Uiso 1 1 calc R U . . .
H23B H 0.942065 0.632045 0.749800 0.051 Uiso 1 1 calc R U . . .
H23C H 0.958668 0.589471 0.682282 0.051 Uiso 1 1 calc R U . . .
C24 C 0.68184(7) 0.49655(8) 0.84125(7) 0.0158(3) Uani 1 1 d . . . . .
C25 C 0.73974(7) 0.51374(8) 0.90178(8) 0.0174(3) Uani 1 1 d . . . . .
C26 C 0.75731(8) 0.46247(9) 0.95873(8) 0.0214(3) Uani 1 1 d . . . . .
H26 H 0.794731 0.473382 0.999353 0.026 Uiso 1 1 calc R U . . .
C27 C 0.71986(8) 0.39533(9) 0.95585(9) 0.0241(3) Uani 1 1 d . . . . .
H27 H 0.732757 0.361277 0.993955 0.029 Uiso 1 1 calc R U . . .
C28 C 0.66317(8) 0.37915(8) 0.89602(9) 0.0227(3) Uani 1 1 d . . . . .
H28 H 0.638185 0.334154 0.894597 0.027 Uiso 1 1 calc R U . . .
C29 C 0.64289(8) 0.42902(8) 0.83793(8) 0.0187(3) Uani 1 1 d . . . . .
C30 C 0.78158(8) 0.58691(8) 0.90423(8) 0.0211(3) Uani 1 1 d . . . . .
H30 H 0.747948 0.623662 0.875889 0.025 Uiso 1 1 calc R U . . .
C31 C 0.80898(10) 0.61781(10) 0.98137(9) 0.0332(4) Uani 1 1 d . . . . .
H31A H 0.768972 0.619043 1.005964 0.050 Uiso 1 1 calc R U . . .
H31B H 0.827601 0.667307 0.978588 0.050 Uiso 1 1 calc R U . . .
H31C H 0.847596 0.586537 1.008119 0.050 Uiso 1 1 calc R U . . .
C32 C 0.84697(10) 0.57788(11) 0.86790(11) 0.0367(4) Uani 1 1 d . . . . .
H32A H 0.882133 0.544069 0.896136 0.055 Uiso 1 1 calc R U . . .
H32B H 0.869915 0.625398 0.865484 0.055 Uiso 1 1 calc R U . . .
H32C H 0.829881 0.558528 0.819295 0.055 Uiso 1 1 calc R U . . .
C33 C 0.57878(8) 0.40989(8) 0.77445(9) 0.0233(3) Uani 1 1 d . . . . .
H33 H 0.569891 0.452747 0.741279 0.028 Uiso 1 1 calc R U . . .
C34 C 0.50768(9) 0.39444(10) 0.80054(11) 0.0327(4) Uani 1 1 d . . . . .
H34A H 0.513836 0.350230 0.830069 0.049 Uiso 1 1 calc R U . . .
H34B H 0.467506 0.387604 0.758871 0.049 Uiso 1 1 calc R U . . .
H34C H 0.497253 0.435831 0.829003 0.049 Uiso 1 1 calc R U . . .
C35 C 0.59750(10) 0.34277(9) 0.73133(10) 0.0306(3) Uani 1 1 d . . . . .
H35A H 0.641894 0.352804 0.715052 0.046 Uiso 1 1 calc R U . . .
H35B H 0.557771 0.333948 0.689682 0.046 Uiso 1 1 calc R U . . .
H35C H 0.604545 0.299571 0.762270 0.046 Uiso 1 1 calc R U . . .
C36 C 0.87247(8) 0.39102(8) 0.78038(8) 0.0205(3) Uani 1 1 d . . . . .
C37 C 0.94560(8) 0.40518(8) 0.78084(9) 0.0229(3) Uani 1 1 d . . . . .
H37 H 0.960167 0.420559 0.738858 0.027 Uiso 1 1 calc R U . . .
C38 C 0.99625(8) 0.39537(9) 0.84685(9) 0.0265(3) Uani 1 1 d . . . . .
H38 H 1.046047 0.404313 0.849791 0.032 Uiso 1 1 calc R U . . .
C39 C 0.97258(9) 0.37210(10) 0.90884(9) 0.0283(3) Uani 1 1 d . . . . .
H39 H 1.006862 0.365527 0.952858 0.034 Uiso 1 1 calc R U . . .
C40 C 0.89966(9) 0.35889(9) 0.90557(9) 0.0264(3) Uani 1 1 d . . . . .
H40 H 0.884875 0.343567 0.947460 0.032 Uiso 1 1 calc R U . . .
C41 C 0.84694(8) 0.36808(8) 0.84010(9) 0.0230(3) Uani 1 1 d . . . . .
H41 H 0.797135 0.359130 0.837122 0.028 Uiso 1 1 calc R U . . .
F1 F 0.27796(5) 0.72317(5) 0.80577(5) 0.02347(18) Uani 1 1 d . . . . .
F2 F 0.38822(5) 0.74993(5) 0.92106(5) 0.0306(2) Uani 1 1 d . . . . .
F3 F 0.45868(5) 0.63523(6) 1.00330(5) 0.0306(2) Uani 1 1 d . . . . .
F4 F 0.41648(5) 0.49274(6) 0.96563(5) 0.0307(2) Uani 1 1 d . . . . .
F5 F 0.30737(5) 0.46420(5) 0.85342(5) 0.02493(18) Uani 1 1 d . . . . .
F6 F 0.08469(5) 0.60561(6) 0.63667(5) 0.0328(2) Uani 1 1 d . . . . .
F7 F 0.07722(6) 0.66795(8) 0.50665(6) 0.0468(3) Uani 1 1 d . . . . .
F8 F 0.20180(7) 0.71923(6) 0.46889(5) 0.0421(3) Uani 1 1 d . . . . .
F9 F 0.33360(6) 0.70716(5) 0.56705(5) 0.0310(2) Uani 1 1 d . . . . .
F10 F 0.34149(5) 0.65265(5) 0.69931(5) 0.02343(18) Uani 1 1 d . . . . .
F11 F 0.15670(5) 0.49602(5) 0.86269(5) 0.02173(17) Uani 1 1 d . . . . .
F12 F 0.06192(5) 0.54277(5) 0.94092(5) 0.02492(18) Uani 1 1 d . . . . .
F13 F 0.00729(5) 0.68439(6) 0.92416(5) 0.0278(2) Uani 1 1 d . . . . .
F14 F 0.04708(5) 0.77560(6) 0.82357(6) 0.0335(2) Uani 1 1 d . . . . .
F15 F 0.13133(5) 0.72764(5) 0.73822(5) 0.0275(2) Uani 1 1 d . . . . .
F16 F 0.32962(4) 0.49656(5) 0.71216(5) 0.02270(18) Uani 1 1 d . . . . .
F17 F 0.32607(6) 0.35927(6) 0.65993(6) 0.0380(2) Uani 1 1 d . . . . .
F18 F 0.20053(8) 0.27650(7) 0.64014(9) 0.0602(4) Uani 1 1 d . . . . .
F19 F 0.07760(7) 0.33807(8) 0.67218(9) 0.0613(4) Uani 1 1 d . . . . .
F20 F 0.07838(5) 0.47579(6) 0.72249(5) 0.0308(2) Uani 1 1 d . . . . .
C42 C 0.28752(7) 0.59218(8) 0.82027(8) 0.0166(3) Uani 1 1 d . . . . .
C43 C 0.31169(8) 0.66365(8) 0.84300(8) 0.0181(3) Uani 1 1 d . . . . .
C44 C 0.36830(8) 0.67927(9) 0.90259(8) 0.0216(3) Uani 1 1 d . . . . .
C45 C 0.40444(8) 0.62147(9) 0.94426(8) 0.0221(3) Uani 1 1 d . . . . .
C46 C 0.38299(8) 0.54970(9) 0.92526(8) 0.0219(3) Uani 1 1 d . . . . .
C47 C 0.32546(8) 0.53656(8) 0.86515(8) 0.0184(3) Uani 1 1 d . . . . .
C48 C 0.21295(8) 0.62680(8) 0.67677(8) 0.0183(3) Uani 1 1 d . . . . .
C49 C 0.14804(8) 0.63264(9) 0.62316(9) 0.0248(3) Uani 1 1 d . . . . .
C50 C 0.14252(10) 0.66415(10) 0.55484(9) 0.0310(4) Uani 1 1 d . . . . .
C51 C 0.20502(10) 0.69013(9) 0.53577(9) 0.0300(3) Uani 1 1 d . . . . .
C52 C 0.27123(9) 0.68508(8) 0.58579(9) 0.0243(3) Uani 1 1 d . . . . .
C53 C 0.27384(8) 0.65483(8) 0.65456(8) 0.0196(3) Uani 1 1 d . . . . .
C54 C 0.14831(7) 0.60790(8) 0.79434(8) 0.0174(3) Uani 1 1 d . . . . .
C55 C 0.12817(7) 0.56512(8) 0.84849(8) 0.0179(3) Uani 1 1 d . . . . .
C56 C 0.08058(8) 0.58847(8) 0.89112(8) 0.0192(3) Uani 1 1 d . . . . .
C57 C 0.05290(8) 0.65992(9) 0.88309(8) 0.0210(3) Uani 1 1 d . . . . .
C58 C 0.07234(8) 0.70568(9) 0.83165(9) 0.0225(3) Uani 1 1 d . . . . .
C59 C 0.11765(8) 0.67888(8) 0.78820(8) 0.0205(3) Uani 1 1 d . . . . .
C60 C 0.20561(8) 0.49351(8) 0.72340(8) 0.0186(3) Uani 1 1 d . . . . .
C61 C 0.26528(8) 0.45910(8) 0.70415(8) 0.0205(3) Uani 1 1 d . . . . .
C62 C 0.26547(9) 0.38788(9) 0.67715(10) 0.0281(3) Uani 1 1 d . . . . .
C63 C 0.20197(11) 0.34610(10) 0.66672(11) 0.0385(4) Uani 1 1 d . . . . .
C64 C 0.14027(10) 0.37756(11) 0.68293(11) 0.0377(4) Uani 1 1 d . . . . .
C65 C 0.14264(9) 0.44955(9) 0.70955(9) 0.0255(3) Uani 1 1 d . . . . .
B1 B 0.21336(8) 0.58017(9) 0.75321(8) 0.0161(3) Uani 1 1 d . . . . .

loop_
_atom_site_aniso_label
_atom_site_aniso_U_11
_atom_site_aniso_U_22
_atom_site_aniso_U_33
_atom_site_aniso_U_23
_atom_site_aniso_U_13
_atom_site_aniso_U_12
Br1 0.02334(8) 0.02561(9) 0.02491(8) -0.00187(6) 0.00479(6) 0.00638(6)
Mg1 0.0309(3) 0.0267(3) 0.0242(3) 0.0108(2) 0.0152(2) 0.0146(2)
N1 0.0211(6) 0.0170(6) 0.0150(5) 0.0009(4) 0.0042(4) 0.0008(4)
N2 0.0167(5) 0.0148(5) 0.0160(5) 0.0008(4) 0.0042(4) 0.0006(4)
C1 0.0358(8) 0.0166(7) 0.0192(7) 0.0034(6) 0.0046(6) 0.0058(6)
C2 0.0538(10) 0.0226(8) 0.0213(7) 0.0088(6) 0.0113(7) 0.0094(7)
C3 0.0590(11) 0.0163(7) 0.0288(8) 0.0013(6) 0.0123(8) 0.0004(7)
C4 0.0389(9) 0.0337(9) 0.0302(9) 0.0086(7) -0.0027(7) 0.0130(8)
C5 0.0218(7) 0.0147(6) 0.0154(6) -0.0005(5) 0.0003(5) -0.0009(5)
C6 0.0213(7) 0.0166(6) 0.0195(7) 0.0007(5) 0.0030(5) 0.0063(5)
C7 0.0152(6) 0.0161(6) 0.0171(6) -0.0033(5) 0.0014(5) -0.0006(5)
C8 0.0195(7) 0.0212(7) 0.0195(7) -0.0013(6) 0.0045(5) 0.0063(5)
C9 0.0533(10) 0.0223(8) 0.0255(8) 0.0000(6) 0.0142(7) 0.0122(7)
C10 0.0187(7) 0.0615(12) 0.0278(8) -0.0037(8) 0.0057(6) 0.0086(7)
C11 0.0231(7) 0.0249(7) 0.0236(7) 0.0010(6) 0.0113(6) 0.0057(6)
C12 0.0216(7) 0.0159(6) 0.0159(6) 0.0029(5) 0.0050(5) 0.0013(5)
C13 0.0220(7) 0.0169(7) 0.0184(7) 0.0024(5) 0.0038(5) -0.0001(5)
C14 0.0291(8) 0.0250(8) 0.0208(7) -0.0041(6) 0.0060(6) -0.0003(6)
C15 0.0291(8) 0.0362(9) 0.0260(8) -0.0034(7) 0.0129(6) 0.0011(7)
C16 0.0220(7) 0.0336(9) 0.0265(8) 0.0015(7) 0.0084(6) -0.0031(6)
C17 0.0223(7) 0.0207(7) 0.0189(7) 0.0028(6) 0.0023(5) -0.0020(5)
C18 0.0220(7) 0.0209(7) 0.0201(7) -0.0027(6) 0.0034(5) -0.0018(6)
C19 0.0268(8) 0.0456(10) 0.0241(8) -0.0026(7) -0.0003(6) -0.0060(7)
C20 0.0277(8) 0.0283(8) 0.0361(9) 0.0044(7) 0.0044(7) -0.0077(6)
C21 0.0253(7) 0.0297(8) 0.0233(7) -0.0009(6) 0.0028(6) -0.0082(6)
C22 0.0705(14) 0.0395(11) 0.0390(11) 0.0018(9) 0.0008(10) -0.0291(10)
C23 0.0248(8) 0.0501(11) 0.0252(8) 0.0015(8) 0.0007(6) -0.0055(7)
C24 0.0161(6) 0.0157(6) 0.0172(6) 0.0015(5) 0.0073(5) 0.0033(5)
C25 0.0166(6) 0.0187(7) 0.0181(6) 0.0003(5) 0.0068(5) 0.0031(5)
C26 0.0198(7) 0.0270(8) 0.0184(7) 0.0034(6) 0.0067(5) 0.0063(6)
C27 0.0246(7) 0.0254(8) 0.0262(8) 0.0110(6) 0.0138(6) 0.0085(6)
C28 0.0228(7) 0.0171(7) 0.0322(8) 0.0044(6) 0.0146(6) 0.0016(6)
C29 0.0173(6) 0.0173(7) 0.0238(7) -0.0004(6) 0.0093(5) 0.0018(5)
C30 0.0200(7) 0.0211(7) 0.0210(7) -0.0011(6) 0.0021(5) -0.0006(5)
C31 0.0412(9) 0.0288(8) 0.0254(8) -0.0051(7) -0.0012(7) -0.0036(7)
C32 0.0315(9) 0.0367(10) 0.0467(10) -0.0116(8) 0.0185(8) -0.0143(7)
C33 0.0218(7) 0.0194(7) 0.0292(8) -0.0026(6) 0.0071(6) -0.0033(6)
C34 0.0219(8) 0.0349(9) 0.0423(10) -0.0087(7) 0.0095(7) -0.0078(7)
C35 0.0365(9) 0.0238(8) 0.0336(9) -0.0074(7) 0.0127(7) -0.0059(7)
C36 0.0219(7) 0.0169(7) 0.0228(7) -0.0022(5) 0.0049(6) 0.0029(5)
C37 0.0238(7) 0.0201(7) 0.0273(8) 0.0000(6) 0.0110(6) -0.0005(6)
C38 0.0195(7) 0.0273(8) 0.0337(8) -0.0020(6) 0.0084(6) -0.0019(6)
C39 0.0303(8) 0.0291(8) 0.0235(8) -0.0011(6) 0.0021(6) 0.0024(7)
C40 0.0346(8) 0.0228(7) 0.0240(7) 0.0009(6) 0.0112(6) 0.0015(6)
C41 0.0207(7) 0.0207(7) 0.0295(8) -0.0024(6) 0.0099(6) 0.0006(6)
F1 0.0284(4) 0.0156(4) 0.0266(4) 0.0013(3) 0.0066(3) 0.0002(3)
F2 0.0385(5) 0.0261(5) 0.0278(5) -0.0090(4) 0.0085(4) -0.0146(4)
F3 0.0216(4) 0.0488(6) 0.0196(4) -0.0034(4) 0.0007(3) -0.0099(4)
F4 0.0262(5) 0.0354(5) 0.0273(5) 0.0094(4) -0.0009(4) 0.0059(4)
F5 0.0292(4) 0.0155(4) 0.0278(5) 0.0026(3) 0.0015(4) 0.0005(3)
F6 0.0180(4) 0.0515(6) 0.0272(5) 0.0047(4) 0.0013(4) -0.0028(4)
F7 0.0399(6) 0.0663(8) 0.0269(5) 0.0118(5) -0.0077(4) 0.0075(5)
F8 0.0668(7) 0.0400(6) 0.0203(5) 0.0109(4) 0.0114(5) 0.0012(5)
F9 0.0445(5) 0.0237(5) 0.0326(5) -0.0018(4) 0.0250(4) -0.0076(4)
F10 0.0188(4) 0.0270(4) 0.0257(4) -0.0004(4) 0.0073(3) -0.0035(3)
F11 0.0270(4) 0.0170(4) 0.0228(4) 0.0024(3) 0.0089(3) 0.0011(3)
F12 0.0288(4) 0.0274(5) 0.0214(4) 0.0022(4) 0.0115(3) -0.0032(4)
F13 0.0242(4) 0.0348(5) 0.0280(5) -0.0020(4) 0.0132(4) 0.0054(4)
F14 0.0350(5) 0.0266(5) 0.0437(6) 0.0089(4) 0.0190(4) 0.0156(4)
F15 0.0308(5) 0.0223(4) 0.0337(5) 0.0111(4) 0.0161(4) 0.0078(4)
F16 0.0174(4) 0.0228(4) 0.0293(4) -0.0041(4) 0.0080(3) -0.0014(3)
F17 0.0400(6) 0.0267(5) 0.0526(6) -0.0110(5) 0.0213(5) 0.0049(4)
F18 0.0695(8) 0.0294(6) 0.0920(11) -0.0331(7) 0.0402(8) -0.0208(6)
F19 0.0499(7) 0.0540(8) 0.0901(10) -0.0400(7) 0.0368(7) -0.0388(6)
F20 0.0194(4) 0.0412(6) 0.0345(5) -0.0123(4) 0.0119(4) -0.0111(4)
C42 0.0152(6) 0.0180(7) 0.0179(6) 0.0003(5) 0.0065(5) -0.0009(5)
C43 0.0186(6) 0.0180(7) 0.0194(7) 0.0007(5) 0.0075(5) 0.0001(5)
C44 0.0235(7) 0.0233(7) 0.0207(7) -0.0058(6) 0.0104(6) -0.0087(6)
C45 0.0154(6) 0.0355(8) 0.0155(6) -0.0028(6) 0.0042(5) -0.0058(6)
C46 0.0178(6) 0.0297(8) 0.0190(7) 0.0053(6) 0.0056(5) 0.0030(6)
C47 0.0179(6) 0.0178(7) 0.0201(7) -0.0003(5) 0.0056(5) -0.0010(5)
C48 0.0203(7) 0.0172(7) 0.0178(6) -0.0010(5) 0.0052(5) 0.0009(5)
C49 0.0220(7) 0.0293(8) 0.0231(7) 0.0018(6) 0.0052(6) 0.0009(6)
C50 0.0334(8) 0.0350(9) 0.0213(8) 0.0033(7) -0.0007(6) 0.0061(7)
C51 0.0480(10) 0.0252(8) 0.0179(7) 0.0047(6) 0.0098(7) 0.0044(7)
C52 0.0350(8) 0.0171(7) 0.0250(7) -0.0011(6) 0.0158(6) -0.0021(6)
C53 0.0218(7) 0.0173(7) 0.0202(7) -0.0014(5) 0.0057(5) 0.0003(5)
C54 0.0141(6) 0.0192(7) 0.0184(6) -0.0004(5) 0.0023(5) -0.0010(5)
C55 0.0168(6) 0.0172(7) 0.0190(7) -0.0008(5) 0.0026(5) -0.0007(5)
C56 0.0179(6) 0.0239(7) 0.0156(6) 0.0002(5) 0.0037(5) -0.0040(5)
C57 0.0151(6) 0.0287(8) 0.0198(7) -0.0039(6) 0.0052(5) 0.0006(6)
C58 0.0198(7) 0.0213(7) 0.0263(7) 0.0011(6) 0.0050(6) 0.0051(6)
C59 0.0185(6) 0.0219(7) 0.0220(7) 0.0040(6) 0.0063(5) 0.0006(5)
C60 0.0201(7) 0.0184(7) 0.0175(6) -0.0001(5) 0.0050(5) -0.0032(5)
C61 0.0216(7) 0.0188(7) 0.0220(7) -0.0007(6) 0.0071(5) -0.0033(5)
C62 0.0329(8) 0.0219(8) 0.0330(8) -0.0058(6) 0.0150(7) 0.0003(6)
C63 0.0490(11) 0.0223(8) 0.0491(11) -0.0160(8) 0.0217(9) -0.0120(8)
C64 0.0370(9) 0.0359(10) 0.0454(10) -0.0167(8) 0.0203(8) -0.0231(8)
C65 0.0233(7) 0.0291(8) 0.0272(8) -0.0063(6) 0.0119(6) -0.0075(6)
B1 0.0156(7) 0.0161(7) 0.0172(7) 0.0013(6) 0.0048(6) -0.0007(6)

loop_
_atom_type_symbol
_atom_type_description
_atom_type_scat_dispersion_real
_atom_type_scat_dispersion_imag
_atom_type_scat_source
C C 0.0181 0.0091 'International Tables Vol C Tables 4.2.6.8 and 6.1.1.4'
H H 0.0000 0.0000 'International Tables Vol C Tables 4.2.6.8 and 6.1.1.4'
B B 0.0090 0.0039 'International Tables Vol C Tables 4.2.6.8 and 6.1.1.4'
Br Br -0.6763 1.2805 'International Tables Vol C Tables 4.2.6.8 and 6.1.1.4'
F F 0.0727 0.0534 'International Tables Vol C Tables 4.2.6.8 and 6.1.1.4'
Mg Mg 0.1719 0.1771 'International Tables Vol C Tables 4.2.6.8 and 6.1.1.4'
N N 0.0311 0.0180 'International Tables Vol C Tables 4.2.6.8 and 6.1.1.4'

loop_
_exptl_crystal_face_index_h
_exptl_crystal_face_index_k
_exptl_crystal_face_index_l
_exptl_crystal_face_perp_dist
-3 8 -8 0.1388
2 -8 -8 0.1390
-9 7 5 0.0722
-8 8 -2 0.0993
12 -1 -3 0.0877
11 -3 0 0.0885
-12 3 1 0.0687
10 7 0 0.0973
10 4 3 0.0947
-9 1 -6 0.1136
-10 -4 -2 0.0965
3 11 -1 0.1284
5 10 2 0.1148
-3 -11 2 0.1288
-6 -8 -5 0.1198
-4 2 -10 0.1341
1 -8 8 0.1538
6 -10 -4 0.1152
4 -10 3 0.1259
-6 8 8 0.0917
-4 10 -2 0.1159
4 0 -12 0.1296
11 -2 2 0.0887
12 2 -2 0.0846
9 -6 3 0.1021
-2 -7 10 0.1625

loop_
_geom_angle_atom_site_label_1
_geom_angle_atom_site_label_2
_geom_angle_atom_site_label_3
_geom_angle
_geom_angle_site_symmetry_1
_geom_angle_site_symmetry_3
_geom_angle_publ_flag
C36 Br1 Mg1 97.70(4) . . ?
N1 Mg1 Br1 118.84(4) . . ?
N2 Mg1 Br1 136.78(4) . . ?
N2 Mg1 N1 99.24(5) . . ?
C5 N1 Mg1 122.13(10) . . ?
C5 N1 C12 129.32(12) . . ?
C12 N1 Mg1 108.35(9) . . ?
C7 N2 Mg1 121.89(10) . . ?
C7 N2 C24 128.05(12) . . ?
C24 N2 Mg1 109.72(8) . . ?
C2 C1 C3 106.54(14) . . ?
C2 C1 C4 106.97(14) . . ?
C2 C1 C5 116.13(13) . . ?
C3 C1 C5 108.07(12) . . ?
C4 C1 C3 109.34(14) . . ?
C4 C1 C5 109.62(13) . . ?
C1 C2 H2A 109.5 . . ?
C1 C2 H2B 109.5 . . ?
C1 C2 H2C 109.5 . . ?
H2A C2 H2B 109.5 . . ?
H2A C2 H2C 109.5 . . ?
H2B C2 H2C 109.5 . . ?
C1 C3 H3A 109.5 . . ?
C1 C3 H3B 109.5 . . ?
C1 C3 H3C 109.5 . . ?
H3A C3 H3B 109.5 . . ?
H3A C3 H3C 109.5 . . ?
H3B C3 H3C 109.5 . . ?
C1 C4 H4A 109.5 . . ?
C1 C4 H4B 109.5 . . ?
C1 C4 H4C 109.5 . . ?
H4A C4 H4B 109.5 . . ?
H4A C4 H4C 109.5 . . ?
H4B C4 H4C 109.5 . . ?
N1 C5 C1 125.04(13) . . ?
N1 C5 C6 121.32(13) . . ?
C6 C5 C1 113.61(12) . . ?
C5 C6 H6 113.1 . . ?
C7 C6 C5 133.82(13) . . ?
C7 C6 H6 113.1 . . ?
N2 C7 C6 121.46(13) . . ?
N2 C7 C8 124.63(12) . . ?
C6 C7 C8 113.87(12) . . ?
C9 C8 C7 109.58(12) . . ?
C10 C8 C7 107.10(12) . . ?
C10 C8 C9 109.71(14) . . ?
C11 C8 C7 116.79(12) . . ?
C11 C8 C9 105.61(12) . . ?
C11 C8 C10 107.94(13) . . ?
C8 C9 H9A 109.5 . . ?
C8 C9 H9B 109.5 . . ?
C8 C9 H9C 109.5 . . ?
H9A C9 H9B 109.5 . . ?
H9A C9 H9C 109.5 . . ?
H9B C9 H9C 109.5 . . ?
C8 C10 H10A 109.5 . . ?
C8 C10 H10B 109.5 . . ?
C8 C10 H10C 109.5 . . ?
H10A C10 H10B 109.5 . . ?
H10A C10 H10C 109.5 . . ?
H10B C10 H10C 109.5 . . ?
C8 C11 H11A 109.5 . . ?
C8 C11 H11B 109.5 . . ?
C8 C11 H11C 109.5 . . ?
H11A C11 H11B 109.5 . . ?
H11A C11 H11C 109.5 . . ?
H11B C11 H11C 109.5 . . ?
C13 C12 N1 118.78(12) . . ?
C17 C12 N1 119.05(13) . . ?
C17 C12 C13 121.31(13) . . ?
C12 C13 C18 121.07(13) . . ?
C14 C13 C12 117.89(13) . . ?
C14 C13 C18 121.04(13) . . ?
C13 C14 H14 119.4 . . ?
C15 C14 C13 121.29(15) . . ?
C15 C14 H14 119.4 . . ?
C14 C15 H15 119.9 . . ?
C16 C15 C14 120.26(15) . . ?
C16 C15 H15 119.9 . . ?
C15 C16 H16 119.6 . . ?
C15 C16 C17 120.82(14) . . ?
C17 C16 H16 119.6 . . ?
C12 C17 C21 122.11(14) . . ?
C16 C17 C12 118.42(14) . . ?
C16 C17 C21 119.45(14) . . ?
C13 C18 H18 107.5 . . ?
C13 C18 C19 113.34(13) . . ?
C13 C18 C20 111.25(12) . . ?
C19 C18 H18 107.5 . . ?
C20 C18 H18 107.5 . . ?
C20 C18 C19 109.46(14) . . ?
C18 C19 H19A 109.5 . . ?
C18 C19 H19B 109.5 . . ?
C18 C19 H19C 109.5 . . ?
H19A C19 H19B 109.5 . . ?
H19A C19 H19C 109.5 . . ?
H19B C19 H19C 109.5 . . ?
C18 C20 H20A 109.5 . . ?
C18 C20 H20B 109.5 . . ?
C18 C20 H20C 109.5 . . ?
H20A C20 H20B 109.5 . . ?
H20A C20 H20C 109.5 . . ?
H20B C20 H20C 109.5 . . ?
C17 C21 H21 108.1 . . ?
C17 C21 C22 112.84(14) . . ?
C17 C21 C23 110.05(14) . . ?
C22 C21 H21 108.1 . . ?
C22 C21 C23 109.52(15) . . ?
C23 C21 H21 108.1 . . ?
C21 C22 H22A 109.5 . . ?
C21 C22 H22B 109.5 . . ?
C21 C22 H22C 109.5 . . ?
H22A C22 H22B 109.5 . . ?
H22A C22 H22C 109.5 . . ?
H22B C22 H22C 109.5 . . ?
C21 C23 H23A 109.5 . . ?
C21 C23 H23B 109.5 . . ?
C21 C23 H23C 109.5 . . ?
H23A C23 H23B 109.5 . . ?
H23A C23 H23C 109.5 . . ?
H23B C23 H23C 109.5 . . ?
C25 C24 N2 118.34(12) . . ?
C29 C24 N2 120.03(12) . . ?
C29 C24 C25 121.11(13) . . ?
C24 C25 C30 120.37(13) . . ?
C26 C25 C24 118.46(13) . . ?
C26 C25 C30 121.16(13) . . ?
C25 C26 H26 119.5 . . ?
C27 C26 C25 121.05(14) . . ?
C27 C26 H26 119.5 . . ?
C26 C27 H27 120.1 . . ?
C28 C27 C26 119.84(14) . . ?
C28 C27 H27 120.1 . . ?
C27 C28 H28 119.3 . . ?
C27 C28 C29 121.32(14) . . ?
C29 C28 H28 119.3 . . ?
C24 C29 C33 122.31(13) . . ?
C28 C29 C24 118.20(14) . . ?
C28 C29 C33 119.47(13) . . ?
C25 C30 H30 107.8 . . ?
C25 C30 C31 113.72(13) . . ?
C25 C30 C32 110.33(13) . . ?
C31 C30 H30 107.8 . . ?
C31 C30 C32 109.29(14) . . ?
C32 C30 H30 107.8 . . ?
C30 C31 H31A 109.5 . . ?
C30 C31 H31B 109.5 . . ?
C30 C31 H31C 109.5 . . ?
H31A C31 H31B 109.5 . . ?
H31A C31 H31C 109.5 . . ?
H31B C31 H31C 109.5 . . ?
C30 C32 H32A 109.5 . . ?
C30 C32 H32B 109.5 . . ?
C30 C32 H32C 109.5 . . ?
H32A C32 H32B 109.5 . . ?
H32A C32 H32C 109.5 . . ?
H32B C32 H32C 109.5 . . ?
C29 C33 H33 108.0 . . ?
C29 C33 C34 111.83(13) . . ?
C29 C33 C35 110.98(13) . . ?
C34 C33 H33 108.0 . . ?
C35 C33 H33 108.0 . . ?
C35 C33 C34 109.86(13) . . ?
C33 C34 H34A 109.5 . . ?
C33 C34 H34B 109.5 . . ?
C33 C34 H34C 109.5 . . ?
H34A C34 H34B 109.5 . . ?
H34A C34 H34C 109.5 . . ?
H34B C34 H34C 109.5 . . ?
C33 C35 H35A 109.5 . . ?
C33 C35 H35B 109.5 . . ?
C33 C35 H35C 109.5 . . ?
H35A C35 H35B 109.5 . . ?
H35A C35 H35C 109.5 . . ?
H35B C35 H35C 109.5 . . ?
C37 C36 Br1 116.74(11) . . ?
C41 C36 Br1 118.43(11) . . ?
C41 C36 C37 124.77(14) . . ?
C36 C37 H37 121.5 . . ?
C36 C37 C38 116.91(14) . . ?
C38 C37 H37 121.5 . . ?
C37 C38 H38 119.9 . . ?
C37 C38 C39 120.12(14) . . ?
C39 C38 H38 119.9 . . ?
C38 C39 H39 119.6 . . ?
C40 C39 C38 120.74(15) . . ?
C40 C39 H39 119.6 . . ?
C39 C40 H40 119.6 . . ?
C39 C40 C41 120.88(15) . . ?
C41 C40 H40 119.6 . . ?
C36 C41 C40 116.58(14) . . ?
C36 C41 H41 121.7 . . ?
C40 C41 H41 121.7 . . ?
C43 C42 B1 120.49(12) . . ?
C47 C42 C43 113.02(13) . . ?
C47 C42 B1 125.96(12) . . ?
F1 C43 C42 119.33(12) . . ?
F1 C43 C44 115.98(13) . . ?
C44 C43 C42 124.68(14) . . ?
F2 C44 C43 121.04(14) . . ?
F2 C44 C45 119.55(13) . . ?
C45 C44 C43 119.41(14) . . ?
F3 C45 C44 120.57(14) . . ?
F3 C45 C46 120.50(14) . . ?
C46 C45 C44 118.92(13) . . ?
F4 C46 C45 119.97(13) . . ?
F4 C46 C47 120.27(14) . . ?
C45 C46 C47 119.75(14) . . ?
F5 C47 C42 121.29(12) . . ?
F5 C47 C46 114.51(13) . . ?
C46 C47 C42 124.20(14) . . ?
C49 C48 B1 119.79(13) . . ?
C53 C48 C49 113.05(13) . . ?
C53 C48 B1 126.69(13) . . ?
F6 C49 C48 119.38(14) . . ?
F6 C49 C50 115.75(14) . . ?
C50 C49 C48 124.87(15) . . ?
F7 C50 C49 120.75(16) . . ?
F7 C50 C51 119.94(15) . . ?
C51 C50 C49 119.29(15) . . ?
F8 C51 C50 120.74(16) . . ?
F8 C51 C52 120.41(16) . . ?
C50 C51 C52 118.85(15) . . ?
F9 C52 C51 119.77(14) . . ?
F9 C52 C53 120.32(15) . . ?
C51 C52 C53 119.87(15) . . ?
F10 C53 C48 121.00(13) . . ?
F10 C53 C52 114.94(13) . . ?
C48 C53 C52 124.04(14) . . ?
C55 C54 C59 113.22(13) . . ?
C55 C54 B1 121.35(12) . . ?
C59 C54 B1 124.61(13) . . ?
F11 C55 C54 119.51(12) . . ?
F11 C55 C56 116.00(13) . . ?
C56 C55 C54 124.49(14) . . ?
F12 C56 C55 120.90(13) . . ?
F12 C56 C57 119.69(13) . . ?
C57 C56 C55 119.40(13) . . ?
F13 C57 C56 120.76(13) . . ?
F13 C57 C58 120.42(14) . . ?
C58 C57 C56 118.82(13) . . ?
F14 C58 C57 119.94(13) . . ?
F14 C58 C59 120.35(14) . . ?
C57 C58 C59 119.71(14) . . ?
F15 C59 C54 121.00(13) . . ?
F15 C59 C58 114.72(13) . . ?
C58 C59 C54 124.27(14) . . ?
C61 C60 C65 112.92(14) . . ?
C61 C60 B1 119.62(12) . . ?
C65 C60 B1 127.30(13) . . ?
F16 C61 C60 119.34(13) . . ?
F16 C61 C62 115.35(13) . . ?
C62 C61 C60 125.31(14) . . ?
F17 C62 C61 121.05(15) . . ?
F17 C62 C63 119.85(15) . . ?
C61 C62 C63 119.09(15) . . ?
F18 C63 C62 120.33(17) . . ?
F18 C63 C64 121.10(17) . . ?
C64 C63 C62 118.56(16) . . ?
F19 C64 C63 119.43(17) . . ?
F19 C64 C65 120.32(17) . . ?
C63 C64 C65 120.25(15) . . ?
F20 C65 C60 120.66(14) . . ?
F20 C65 C64 115.54(14) . . ?
C64 C65 C60 123.80(15) . . ?
C48 B1 C42 115.49(11) . . ?
C54 B1 C42 100.35(11) . . ?
C54 B1 C48 112.93(11) . . ?
C60 B1 C42 111.96(11) . . ?
C60 B1 C48 101.60(11) . . ?
C60 B1 C54 115.17(11) . . ?

loop_
_geom_bond_atom_site_label_1
_geom_bond_atom_site_label_2
_geom_bond_distance
_geom_bond_site_symmetry_2
_geom_bond_publ_flag
Br1 Mg1 2.5515(5) . ?
Br1 C36 1.9375(15) . ?
Mg1 N1 1.9594(13) . ?
Mg1 N2 1.9564(12) . ?
N1 C5 1.3313(19) . ?
N1 C12 1.4386(18) . ?
N2 C7 1.3352(18) . ?
N2 C24 1.4388(17) . ?
C1 C2 1.537(2) . ?
C1 C3 1.545(2) . ?
C1 C4 1.540(2) . ?
C1 C5 1.5561(19) . ?
C2 H2A 0.9600 . ?
C2 H2B 0.9600 . ?
C2 H2C 0.9600 . ?
C3 H3A 0.9600 . ?
C3 H3B 0.9600 . ?
C3 H3C 0.9600 . ?
C4 H4A 0.9600 . ?
C4 H4B 0.9600 . ?
C4 H4C 0.9600 . ?
C5 C6 1.412(2) . ?
C6 H6 0.9300 . ?
C6 C7 1.412(2) . ?
C7 C8 1.5576(19) . ?
C8 C9 1.540(2) . ?
C8 C10 1.537(2) . ?
C8 C11 1.535(2) . ?
C9 H9A 0.9600 . ?
C9 H9B 0.9600 . ?
C9 H9C 0.9600 . ?
C10 H10A 0.9600 . ?
C10 H10B 0.9600 . ?
C10 H10C 0.9600 . ?
C11 H11A 0.9600 . ?
C11 H11B 0.9600 . ?
C11 H11C 0.9600 . ?
C12 C13 1.411(2) . ?
C12 C17 1.407(2) . ?
C13 C14 1.392(2) . ?
C13 C18 1.524(2) . ?
C14 H14 0.9300 . ?
C14 C15 1.387(2) . ?
C15 H15 0.9300 . ?
C15 C16 1.380(2) . ?
C16 H16 0.9300 . ?
C16 C17 1.396(2) . ?
C17 C21 1.521(2) . ?
C18 H18 0.9800 . ?
C18 C19 1.532(2) . ?
C18 C20 1.531(2) . ?
C19 H19A 0.9600 . ?
C19 H19B 0.9600 . ?
C19 H19C 0.9600 . ?
C20 H20A 0.9600 . ?
C20 H20B 0.9600 . ?
C20 H20C 0.9600 . ?
C21 H21 0.9800 . ?
C21 C22 1.529(2) . ?
C21 C23 1.534(2) . ?
C22 H22A 0.9600 . ?
C22 H22B 0.9600 . ?
C22 H22C 0.9600 . ?
C23 H23A 0.9600 . ?
C23 H23B 0.9600 . ?
C23 H23C 0.9600 . ?
C24 C25 1.412(2) . ?
C24 C29 1.407(2) . ?
C25 C26 1.392(2) . ?
C25 C30 1.523(2) . ?
C26 H26 0.9300 . ?
C26 C27 1.388(2) . ?
C27 H27 0.9300 . ?
C27 C28 1.387(2) . ?
C28 H28 0.9300 . ?
C28 C29 1.395(2) . ?
C29 C33 1.523(2) . ?
C30 H30 0.9800 . ?
C30 C31 1.526(2) . ?
C30 C32 1.531(2) . ?
C31 H31A 0.9600 . ?
C31 H31B 0.9600 . ?
C31 H31C 0.9600 . ?
C32 H32A 0.9600 . ?
C32 H32B 0.9600 . ?
C32 H32C 0.9600 . ?
C33 H33 0.9800 . ?
C33 C34 1.536(2) . ?
C33 C35 1.535(2) . ?
C34 H34A 0.9600 . ?
C34 H34B 0.9600 . ?
C34 H34C 0.9600 . ?
C35 H35A 0.9600 . ?
C35 H35B 0.9600 . ?
C35 H35C 0.9600 . ?
C36 C37 1.383(2) . ?
C36 C41 1.374(2) . ?
C37 H37 0.9300 . ?
C37 C38 1.388(2) . ?
C38 H38 0.9300 . ?
C38 C39 1.396(2) . ?
C39 H39 0.9300 . ?
C39 C40 1.366(2) . ?
C40 H40 0.9300 . ?
C40 C41 1.398(2) . ?
C41 H41 0.9300 . ?
F1 C43 1.3517(17) . ?
F2 C44 1.3457(18) . ?
F3 C45 1.3426(17) . ?
F4 C46 1.3402(18) . ?
F5 C47 1.3483(17) . ?
F6 C49 1.3508(19) . ?
F7 C50 1.343(2) . ?
F8 C51 1.3470(18) . ?
F9 C52 1.3462(18) . ?
F10 C53 1.3473(17) . ?
F11 C55 1.3528(17) . ?
F12 C56 1.3459(17) . ?
F13 C57 1.3417(17) . ?
F14 C58 1.3378(18) . ?
F15 C59 1.3481(17) . ?
F16 C61 1.3522(17) . ?
F17 C62 1.3433(19) . ?
F18 C63 1.344(2) . ?
F19 C64 1.341(2) . ?
F20 C65 1.3572(18) . ?
C42 C43 1.395(2) . ?
C42 C47 1.392(2) . ?
C42 B1 1.659(2) . ?
C43 C44 1.381(2) . ?
C44 C45 1.380(2) . ?
C45 C46 1.373(2) . ?
C46 C47 1.389(2) . ?
C48 C49 1.391(2) . ?
C48 C53 1.387(2) . ?
C48 B1 1.658(2) . ?
C49 C50 1.383(2) . ?
C50 C51 1.373(3) . ?
C51 C52 1.373(3) . ?
C52 C53 1.390(2) . ?
C54 C55 1.390(2) . ?
C54 C59 1.391(2) . ?
C54 B1 1.652(2) . ?
C55 C56 1.385(2) . ?
C56 C57 1.379(2) . ?
C57 C58 1.376(2) . ?
C58 C59 1.384(2) . ?
C60 C61 1.388(2) . ?
C60 C65 1.388(2) . ?
C60 B1 1.650(2) . ?
C61 C62 1.376(2) . ?
C62 C63 1.376(3) . ?
C63 C64 1.374(3) . ?
C64 C65 1.383(2) . ?

loop_
_geom_torsion_atom_site_label_1
_geom_torsion_atom_site_label_2
_geom_torsion_atom_site_label_3
_geom_torsion_atom_site_label_4
_geom_torsion
_geom_torsion_site_symmetry_1
_geom_torsion_site_symmetry_2
_geom_torsion_site_symmetry_3
_geom_torsion_site_symmetry_4
_geom_torsion_publ_flag
Br1 C36 C37 C38 -177.45(11) . . . . ?
Br1 C36 C41 C40 177.45(11) . . . . ?
Mg1 N1 C5 C1 176.89(11) . . . . ?
Mg1 N1 C5 C6 -1.00(19) . . . . ?
Mg1 N1 C12 C13 89.38(13) . . . . ?
Mg1 N1 C12 C17 -80.13(14) . . . . ?
Mg1 N2 C7 C6 4.02(18) . . . . ?
Mg1 N2 C7 C8 -178.31(10) . . . . ?
Mg1 N2 C24 C25 82.51(13) . . . . ?
Mg1 N2 C24 C29 -89.24(13) . . . . ?
N1 C5 C6 C7 -0.3(3) . . . . ?
N1 C12 C13 C14 -169.71(13) . . . . ?
N1 C12 C13 C18 10.0(2) . . . . ?
N1 C12 C17 C16 169.96(13) . . . . ?
N1 C12 C17 C21 -8.5(2) . . . . ?
N2 C7 C8 C9 131.61(14) . . . . ?
N2 C7 C8 C10 -109.45(16) . . . . ?
N2 C7 C8 C11 11.6(2) . . . . ?
N2 C24 C25 C26 -172.12(12) . . . . ?
N2 C24 C25 C30 7.99(19) . . . . ?
N2 C24 C29 C28 171.27(12) . . . . ?
N2 C24 C29 C33 -10.28(19) . . . . ?
C1 C5 C6 C7 -178.43(15) . . . . ?
C2 C1 C5 N1 2.6(2) . . . . ?
C2 C1 C5 C6 -179.42(14) . . . . ?
C3 C1 C5 N1 -117.02(16) . . . . ?
C3 C1 C5 C6 61.01(17) . . . . ?
C4 C1 C5 N1 123.89(16) . . . . ?
C4 C1 C5 C6 -58.08(17) . . . . ?
C5 N1 C12 C13 -85.44(19) . . . . ?
C5 N1 C12 C17 105.05(17) . . . . ?
C5 C6 C7 N2 -1.4(3) . . . . ?
C5 C6 C7 C8 -179.33(15) . . . . ?
C6 C7 C8 C9 -50.57(16) . . . . ?
C6 C7 C8 C10 68.38(17) . . . . ?
C6 C7 C8 C11 -170.53(13) . . . . ?
C7 N2 C24 C25 -90.84(17) . . . . ?
C7 N2 C24 C29 97.41(17) . . . . ?
C12 N1 C5 C1 -8.9(2) . . . . ?
C12 N1 C5 C6 173.19(14) . . . . ?
C12 C13 C14 C15 0.1(2) . . . . ?
C12 C13 C18 C19 147.06(15) . . . . ?
C12 C13 C18 C20 -89.09(17) . . . . ?
C12 C17 C21 C22 -124.73(18) . . . . ?
C12 C17 C21 C23 112.61(16) . . . . ?
C13 C12 C17 C16 0.7(2) . . . . ?
C13 C12 C17 C21 -177.70(13) . . . . ?
C13 C14 C15 C16 0.0(3) . . . . ?
C14 C13 C18 C19 -33.2(2) . . . . ?
C14 C13 C18 C20 90.62(17) . . . . ?
C14 C15 C16 C17 0.3(3) . . . . ?
C15 C16 C17 C12 -0.6(2) . . . . ?
C15 C16 C17 C21 177.82(15) . . . . ?
C16 C17 C21 C22 56.9(2) . . . . ?
C16 C17 C21 C23 -65.79(19) . . . . ?
C17 C12 C13 C14 -0.4(2) . . . . ?
C17 C12 C13 C18 179.28(13) . . . . ?
C18 C13 C14 C15 -179.65(15) . . . . ?
C24 N2 C7 C6 176.65(13) . . . . ?
C24 N2 C7 C8 -5.7(2) . . . . ?
C24 C25 C26 C27 1.1(2) . . . . ?
C24 C25 C30 C31 147.98(14) . . . . ?
C24 C25 C30 C32 -88.82(17) . . . . ?
C24 C29 C33 C34 -121.94(15) . . . . ?
C24 C29 C33 C35 115.00(15) . . . . ?
C25 C24 C29 C28 -0.2(2) . . . . ?
C25 C24 C29 C33 178.21(13) . . . . ?
C25 C26 C27 C28 -1.1(2) . . . . ?
C26 C25 C30 C31 -31.91(19) . . . . ?
C26 C25 C30 C32 91.29(17) . . . . ?
C26 C27 C28 C29 0.3(2) . . . . ?
C27 C28 C29 C24 0.3(2) . . . . ?
C27 C28 C29 C33 -178.17(13) . . . . ?
C28 C29 C33 C34 56.49(18) . . . . ?
C28 C29 C33 C35 -66.56(17) . . . . ?
C29 C24 C25 C26 -0.5(2) . . . . ?
C29 C24 C25 C30 179.65(12) . . . . ?
C30 C25 C26 C27 -178.99(13) . . . . ?
C36 C37 C38 C39 0.1(2) . . . . ?
C37 C36 C41 C40 0.1(2) . . . . ?
C37 C38 C39 C40 -0.2(3) . . . . ?
C38 C39 C40 C41 0.2(3) . . . . ?
C39 C40 C41 C36 -0.2(2) . . . . ?
C41 C36 C37 C38 -0.1(2) . . . . ?
F1 C43 C44 F2 -0.60(19) . . . . ?
F1 C43 C44 C45 178.70(12) . . . . ?
F2 C44 C45 F3 0.6(2) . . . . ?
F2 C44 C45 C46 179.28(13) . . . . ?
F3 C45 C46 F4 -0.3(2) . . . . ?
F3 C45 C46 C47 178.28(13) . . . . ?
F4 C46 C47 F5 0.98(19) . . . . ?
F4 C46 C47 C42 179.93(13) . . . . ?
F6 C49 C50 F7 1.1(2) . . . . ?
F6 C49 C50 C51 -177.34(15) . . . . ?
F7 C50 C51 F8 -0.3(3) . . . . ?
F7 C50 C51 C52 -179.48(16) . . . . ?
F8 C51 C52 F9 -2.1(2) . . . . ?
F8 C51 C52 C53 -179.88(14) . . . . ?
F9 C52 C53 F10 2.4(2) . . . . ?
F9 C52 C53 C48 -176.13(13) . . . . ?
F11 C55 C56 F12 -3.06(19) . . . . ?
F11 C55 C56 C57 175.94(12) . . . . ?
F12 C56 C57 F13 -0.3(2) . . . . ?
F12 C56 C57 C58 -179.71(13) . . . . ?
F13 C57 C58 F14 1.6(2) . . . . ?
F13 C57 C58 C59 -178.05(13) . . . . ?
F14 C58 C59 F15 -1.5(2) . . . . ?
F14 C58 C59 C54 177.87(14) . . . . ?
F16 C61 C62 F17 -0.5(2) . . . . ?
F16 C61 C62 C63 -179.44(16) . . . . ?
F17 C62 C63 F18 0.7(3) . . . . ?
F17 C62 C63 C64 -178.24(18) . . . . ?
F18 C63 C64 F19 0.1(3) . . . . ?
F18 C63 C64 C65 -179.34(19) . . . . ?
F19 C64 C65 F20 -0.7(3) . . . . ?
F19 C64 C65 C60 178.78(17) . . . . ?
C42 C43 C44 F2 -179.84(13) . . . . ?
C42 C43 C44 C45 -0.5(2) . . . . ?
C43 C42 C47 F5 177.07(12) . . . . ?
C43 C42 C47 C46 -1.8(2) . . . . ?
C43 C42 B1 C48 51.82(17) . . . . ?
C43 C42 B1 C54 -69.90(15) . . . . ?
C43 C42 B1 C60 167.44(12) . . . . ?
C43 C44 C45 F3 -178.68(12) . . . . ?
C43 C44 C45 C46 0.0(2) . . . . ?
C44 C45 C46 F4 -178.91(13) . . . . ?
C44 C45 C46 C47 -0.4(2) . . . . ?
C45 C46 C47 F5 -177.55(12) . . . . ?
C45 C46 C47 C42 1.4(2) . . . . ?
C47 C42 C43 F1 -177.84(12) . . . . ?
C47 C42 C43 C44 1.4(2) . . . . ?
C47 C42 B1 C48 -137.10(14) . . . . ?
C47 C42 B1 C54 101.18(15) . . . . ?
C47 C42 B1 C60 -21.48(19) . . . . ?
C48 C49 C50 F7 -179.42(16) . . . . ?
C48 C49 C50 C51 2.1(3) . . . . ?
C49 C48 C53 F10 -179.01(13) . . . . ?
C49 C48 C53 C52 -0.6(2) . . . . ?
C49 C48 B1 C42 -167.07(13) . . . . ?
C49 C48 B1 C54 -52.38(18) . . . . ?
C49 C48 B1 C60 71.55(16) . . . . ?
C49 C50 C51 F8 178.13(15) . . . . ?
C49 C50 C51 C52 -1.0(3) . . . . ?
C50 C51 C52 F9 177.04(15) . . . . ?
C50 C51 C52 C53 -0.7(2) . . . . ?
C51 C52 C53 F10 -179.90(14) . . . . ?
C51 C52 C53 C48 1.6(2) . . . . ?
C53 C48 C49 F6 178.20(14) . . . . ?
C53 C48 C49 C50 -1.3(2) . . . . ?
C53 C48 B1 C42 21.4(2) . . . . ?
C53 C48 B1 C54 136.10(14) . . . . ?
C53 C48 B1 C60 -99.97(16) . . . . ?
C54 C55 C56 F12 177.83(13) . . . . ?
C54 C55 C56 C57 -3.2(2) . . . . ?
C55 C54 C59 F15 -179.83(13) . . . . ?
C55 C54 C59 C58 0.8(2) . . . . ?
C55 C54 B1 C42 -71.99(15) . . . . ?
C55 C54 B1 C48 164.49(12) . . . . ?
C55 C54 B1 C60 48.39(18) . . . . ?
C55 C56 C57 F13 -179.29(13) . . . . ?
C55 C56 C57 C58 1.3(2) . . . . ?
C56 C57 C58 F14 -179.01(13) . . . . ?
C56 C57 C58 C59 1.4(2) . . . . ?
C57 C58 C59 F15 178.07(13) . . . . ?
C57 C58 C59 C54 -2.5(2) . . . . ?
C59 C54 C55 F11 -177.02(12) . . . . ?
C59 C54 C55 C56 2.1(2) . . . . ?
C59 C54 B1 C42 96.91(15) . . . . ?
C59 C54 B1 C48 -26.60(19) . . . . ?
C59 C54 B1 C60 -142.70(14) . . . . ?
C60 C61 C62 F17 179.94(15) . . . . ?
C60 C61 C62 C63 1.0(3) . . . . ?
C61 C60 C65 F20 -177.42(14) . . . . ?
C61 C60 C65 C64 3.2(2) . . . . ?
C61 C60 B1 C42 -50.92(17) . . . . ?
C61 C60 B1 C48 72.88(15) . . . . ?
C61 C60 B1 C54 -164.72(13) . . . . ?
C61 C62 C63 F18 179.73(18) . . . . ?
C61 C62 C63 C64 0.7(3) . . . . ?
C62 C63 C64 F19 179.09(19) . . . . ?
C62 C63 C64 C65 -0.4(3) . . . . ?
C63 C64 C65 F20 178.81(18) . . . . ?
C63 C64 C65 C60 -1.8(3) . . . . ?
C65 C60 C61 F16 177.62(13) . . . . ?
C65 C60 C61 C62 -2.8(2) . . . . ?
C65 C60 B1 C42 134.03(15) . . . . ?
C65 C60 B1 C48 -102.17(16) . . . . ?
C65 C60 B1 C54 20.2(2) . . . . ?
B1 C42 C43 F1 -5.67(19) . . . . ?
B1 C42 C43 C44 173.55(13) . . . . ?
B1 C42 C47 F5 5.4(2) . . . . ?
B1 C42 C47 C46 -173.46(13) . . . . ?
B1 C48 C49 F6 5.6(2) . . . . ?
B1 C48 C49 C50 -173.90(15) . . . . ?
B1 C48 C53 F10 -7.0(2) . . . . ?
B1 C48 C53 C52 171.39(14) . . . . ?
B1 C54 C55 F11 -6.9(2) . . . . ?
B1 C54 C55 C56 172.13(13) . . . . ?
B1 C54 C59 F15 10.5(2) . . . . ?
B1 C54 C59 C58 -168.89(14) . . . . ?
B1 C60 C61 F16 1.9(2) . . . . ?
B1 C60 C61 C62 -178.53(15) . . . . ?
B1 C60 C65 F20 -2.1(2) . . . . ?
B1 C60 C65 C64 178.49(16) . . . . ?

loop_
_exptl_oxdiff_crystal_face_indexfrac_h
_exptl_oxdiff_crystal_face_indexfrac_k
_exptl_oxdiff_crystal_face_indexfrac_l
_exptl_oxdiff_crystal_face_x
_exptl_oxdiff_crystal_face_y
_exptl_oxdiff_crystal_face_z
-2.9996 7.9979 -7.9958 -0.0284 -0.1454 1.0222
1.9972 -7.9977 -7.9902 -0.9159 0.2500 -0.0337
-8.9945 6.9979 4.9894 0.5353 -0.7713 0.3100
-7.9962 7.9978 -2.0039 0.2140 -0.6113 0.7700
11.9937 -0.9996 -2.9909 0.0143 0.9870 -0.1423
10.9946 -2.9991 0.0063 0.0427 0.8729 -0.4197
-11.9940 2.9990 0.9923 -0.0058 -0.9638 0.3814
9.9956 6.9982 0.0038 0.6415 0.7945 0.1934
9.9960 3.9990 3.0017 0.6288 0.7597 -0.1652
-8.9968 0.9997 -5.9994 -0.4713 -0.6454 0.6199
-9.9958 -3.9990 -2.0026 -0.5711 -0.7712 0.1048
2.9989 10.9971 -0.9997 0.6862 0.2507 0.6445
4.9984 9.9973 1.9989 0.8390 0.3749 0.3601
-2.9987 -10.9971 1.9988 -0.6285 -0.2622 -0.7049
-5.9984 -7.9978 -4.9970 -0.9090 -0.4196 -0.0386
-3.9998 1.9996 -9.9934 -0.5363 -0.2024 0.8105
1.0006 -7.9979 7.9948 -0.0132 -0.0134 -0.9782
5.9960 -9.9972 -3.9913 -0.7258 0.5213 -0.4817
3.9982 -9.9973 3.0013 -0.3634 0.2821 -0.8605
-5.9953 7.9977 7.9881 0.8327 -0.5675 0.1218
-3.9980 9.9973 -2.0022 0.4211 -0.2936 0.8000
3.9959 0.0002 -11.9870 -0.6095 0.4555 0.6368
10.9950 -1.9994 2.0043 0.2201 0.8500 -0.4815
11.9940 1.9996 -1.9923 0.2579 0.9758 -0.0254
8.9960 -5.9983 3.0031 -0.0116 0.6794 -0.7342
-1.9976 -6.9983 9.9912 0.1018 -0.2744 -0.9738
